data_4081412
loop_
_publ_author_name
'Wagner, Michael'
'Dietz, Christina'
'Bou\<ska, Marek'
'Dost\'al, Libor'
'Pad\(elkov\'a, Zde\<nka'
'Jambor, Roman'
'Jurkschat, Klaus'

_publ_section_title
;
 Reactivity of Organotin(I) Dimers RSnSnR (R = 2,6-(Me2NCH2)2C6H3,
 4-t-Bu-2,6-{P(O)(O-i-Pr)2}2C6H2) with Diaryl Dichalcogenides, ArEEAr
 (E = S, Se, Te; Ar = Ph, 2-C5H4N): Control of Secondary
 Sn&#x00B7;&#x00B7;&#x00B7;Sn Interactions by Intramolecular
 Coordination and Identity of the Aryl Chalcogenate
;
_journal_issue 17
_journal_name_full Organometallics
_journal_page_first 4973
_journal_paper_doi 10.1021/om400694z
_journal_volume 32
_journal_year 2013
_chemical_absolute_configuration ad
_chemical_formula_moiety 'C28 H44 Cl2 O6 P2 Se Sn'
_chemical_formula_sum 'C28 H44 Cl2 O6 P2 Se Sn'
_chemical_formula_weight 807.12
_chemical_name_systematic
;
{[2,6-Bis(diisopropoxyphosphonyl)-4-tert-butyl]phenyl}
tin(IV)dichloroselenophenolate
;
_space_group_IT_number 19
_symmetry_cell_setting orthorhombic
_symmetry_space_group_name_Hall 'P 2ac 2ab'
_symmetry_space_group_name_H-M 'P 21 21 21'
_atom_sites_solution_hydrogens geom
_atom_sites_solution_primary direct
_atom_sites_solution_secondary difmap
_audit_creation_method SHELXL-97
_cell_angle_alpha 90.00
_cell_angle_beta 90.00
_cell_angle_gamma 90.00
_cell_formula_units_Z 4
_cell_length_a 10.8311(5)
_cell_length_b 17.7548(7)
_cell_length_c 18.5429(7)
_cell_measurement_reflns_used 14084
_cell_measurement_temperature 173(2)
_cell_measurement_theta_max 29.1593
_cell_measurement_theta_min 2.2896
_cell_volume 3565.9(3)
_computing_cell_refinement 'CrysAlisPro, Oxford Diffraction Ltd., Version 1.171.33.55''
_computing_data_collection 'CrysAlisPro, Oxford Diffraction Ltd., Version 1.171.33.55''
_computing_data_reduction 'CrysAlisPro, Oxford Diffraction Ltd., Version 1.171.33.55''
_computing_molecular_graphics 'SHELXP-97 (Sheldrick, 1997)'
_computing_publication_material 'enCIFer Version 1.4'
_computing_structure_refinement 'SHELXL-97 (Sheldrick, 1997)'
_computing_structure_solution 'SHELXS-97 (Sheldrick, 1990)'
_diffrn_ambient_temperature 173(2)
_diffrn_measured_fraction_theta_full 0.999
_diffrn_measured_fraction_theta_max 0.999
_diffrn_measurement_device 'XcaliburS CCD Diffractometer'
_diffrn_measurement_method '\w und \y scan'
_diffrn_radiation_monochromator graphite
_diffrn_radiation_source 'fine-focus sealed tube'
_diffrn_radiation_type MoK\a
_diffrn_radiation_wavelength 0.71073
_diffrn_reflns_av_R_equivalents 0.0517
_diffrn_reflns_av_sigmaI/netI 0.0650
_diffrn_reflns_limit_h_max 13
_diffrn_reflns_limit_h_min -13
_diffrn_reflns_limit_k_max 21
_diffrn_reflns_limit_k_min -21
_diffrn_reflns_limit_l_max 22
_diffrn_reflns_limit_l_min -22
_diffrn_reflns_number 34507
_diffrn_reflns_theta_full 25.50
_diffrn_reflns_theta_max 25.50
_diffrn_reflns_theta_min 2.29
_exptl_absorpt_coefficient_mu 2.012
_exptl_absorpt_correction_T_max 1.00000
_exptl_absorpt_correction_T_min 0.79074
_exptl_absorpt_correction_type multi-scan
_exptl_absorpt_process_details
;
CrysAlisPro, Oxford Diffraction Ltd.,
Version 1.171.33.55 (release 05-01-2010 CrysAlis171 .NET)
(compiled Jan  5 2010,16:28:46)
Empirical absorption correction using spherical harmonics,
 implemented in SCALE3 ABSPACK scaling algorithm.
;
_exptl_crystal_colour yellow
_exptl_crystal_density_diffrn 1.503
_exptl_crystal_density_method 'not measured'
_exptl_crystal_description block
_exptl_crystal_F_000 1632
_exptl_crystal_size_max 0.50
_exptl_crystal_size_mid 0.46
_exptl_crystal_size_min 0.40
_refine_diff_density_max 0.802
_refine_diff_density_min -0.552
_refine_diff_density_rms 0.064
_refine_ls_abs_structure_details 'Flack H D (1983), Acta Cryst. A39, 876-881'
_refine_ls_abs_structure_Flack 0.053(9)
_refine_ls_extinction_method none
_refine_ls_goodness_of_fit_ref 0.879
_refine_ls_hydrogen_treatment constr
_refine_ls_matrix_type full
_refine_ls_number_parameters 376
_refine_ls_number_reflns 6633
_refine_ls_number_restraints 0
_refine_ls_restrained_S_all 0.879
_refine_ls_R_factor_all 0.0458
_refine_ls_R_factor_gt 0.0308
_refine_ls_shift/su_max 0.001
_refine_ls_shift/su_mean 0.000
_refine_ls_structure_factor_coef Fsqd
_refine_ls_weighting_details 'calc w=1/[\s^2^(Fo^2^)+(0.0299P)^2^+0.0000P] where P=(Fo^2^+2Fc^2^)/3'
_refine_ls_weighting_scheme calc
_refine_ls_wR_factor_gt 0.0586
_refine_ls_wR_factor_ref 0.0601
_reflns_number_gt 5016
_reflns_number_total 6633
_reflns_threshold_expression >2sigma(I)
_cod_data_source_file om400694z_si_002.cif
_cod_data_source_block compound9
_cod_database_code 4081412

loop_
_symmetry_equiv_pos_as_xyz
'x, y, z'
'-x+1/2, -y, z+1/2'
'-x, y+1/2, -z+1/2'
'x+1/2, -y+1/2, -z'

loop_
_atom_site_label
_atom_site_type_symbol
_atom_site_fract_x
_atom_site_fract_y
_atom_site_fract_z
_atom_site_U_iso_or_equiv
_atom_site_adp_type
_atom_site_occupancy
_atom_site_symmetry_multiplicity
_atom_site_calc_flag
_atom_site_refinement_flags
_atom_site_disorder_assembly
_atom_site_disorder_group
Sn1 Sn 0.72495(3) 0.046397(16) 0.828165(15) 0.03190(8) Uani 1 1 d . . .
Se1 Se 0.82220(5) -0.04589(3) 0.91316(3) 0.04785(14) Uani 1 1 d . . .
Cl1 Cl 0.78177(12) 0.16126(5) 0.89391(5) 0.0377(3) Uani 1 1 d . . .
Cl2 Cl 0.66390(11) -0.07106(6) 0.76171(6) 0.0438(3) Uani 1 1 d . . .
P1 P 0.43666(11) 0.09213(6) 0.83079(7) 0.0369(3) Uani 1 1 d . . .
O1 O 0.5340(3) 0.05361(16) 0.87412(14) 0.0377(7) Uani 1 1 d . . .
O1' O 0.3221(2) 0.04302(16) 0.81376(14) 0.0396(7) Uani 1 1 d . . .
O1'' O 0.3692(3) 0.15785(16) 0.86835(16) 0.0434(8) Uani 1 1 d . B .
P2 P 0.85667(11) 0.10423(6) 0.68433(6) 0.0328(3) Uani 1 1 d . . .
O2 O 0.8830(2) 0.06308(14) 0.75232(14) 0.0324(7) Uani 1 1 d . . .
O2' O 0.8728(3) 0.05814(16) 0.61463(15) 0.0400(8) Uani 1 1 d . . .
O2'' O 0.9441(2) 0.17242(15) 0.67292(16) 0.0378(7) Uani 1 1 d . D .
C1 C 0.6348(4) 0.1091(2) 0.7448(2) 0.0268(10) Uani 1 1 d . . .
C2 C 0.5084(4) 0.1228(2) 0.7492(2) 0.0328(11) Uani 1 1 d . . .
C3 C 0.4490(4) 0.1570(2) 0.6914(2) 0.0349(11) Uani 1 1 d . . .
H3A H 0.3644 0.1656 0.6945 0.042 Uiso 1 1 calc R . .
C4 C 0.5107(4) 0.1787(2) 0.6293(2) 0.0281(10) Uani 1 1 d . . .
C5 C 0.6381(4) 0.1659(2) 0.6270(2) 0.0293(10) Uani 1 1 d . . .
H5A H 0.6827 0.1813 0.5868 0.035 Uiso 1 1 calc R . .
C6 C 0.6992(4) 0.1308(2) 0.6836(2) 0.0276(10) Uani 1 1 d . . .
C7 C 0.4394(4) 0.2138(2) 0.5673(2) 0.0325(11) Uani 1 1 d . . .
C8 C 0.3509(5) 0.1562(3) 0.5366(3) 0.0560(15) Uani 1 1 d . . .
H8A H 0.3051 0.1783 0.4977 0.084 Uiso 1 1 calc R . .
H8B H 0.2948 0.1400 0.5736 0.084 Uiso 1 1 calc R . .
H8C H 0.3965 0.1136 0.5191 0.084 Uiso 1 1 calc R . .
C9 C 0.3705(5) 0.2827(2) 0.5913(3) 0.0561(15) Uani 1 1 d . . .
H9A H 0.3341 0.3069 0.5502 0.084 Uiso 1 1 calc R . .
H9B H 0.4266 0.3168 0.6145 0.084 Uiso 1 1 calc R . .
H9C H 0.3068 0.2684 0.6246 0.084 Uiso 1 1 calc R . .
C10 C 0.5259(5) 0.2384(3) 0.5056(3) 0.0571(15) Uani 1 1 d . . .
H10A H 0.4784 0.2621 0.4682 0.086 Uiso 1 1 calc R . .
H10B H 0.5675 0.1951 0.4863 0.086 Uiso 1 1 calc R . .
H10C H 0.5858 0.2735 0.5238 0.086 Uiso 1 1 calc R . .
C11 C 0.3344(4) -0.0342(3) 0.7865(2) 0.0497(13) Uani 1 1 d . . .
H11A H 0.4155 -0.0406 0.7638 0.060 Uiso 1 1 calc R . .
C12 C 0.2341(5) -0.0432(3) 0.7306(2) 0.0654(14) Uani 1 1 d . . .
H12A H 0.2462 -0.0072 0.6927 0.098 Uiso 1 1 calc R . .
H12B H 0.1550 -0.0350 0.7527 0.098 Uiso 1 1 calc R . .
H12C H 0.2372 -0.0932 0.7110 0.098 Uiso 1 1 calc R . .
C13 C 0.3220(5) -0.0869(3) 0.8483(3) 0.0700(18) Uani 1 1 d . . .
H13A H 0.3848 -0.0763 0.8834 0.105 Uiso 1 1 calc R . .
H13B H 0.3309 -0.1378 0.8315 0.105 Uiso 1 1 calc R . .
H13C H 0.2421 -0.0808 0.8700 0.105 Uiso 1 1 calc R . .
C14 C 0.4305(6) 0.2249(3) 0.8986(3) 0.0622(16) Uani 1 1 d . . .
H14A H 0.5017 0.2398 0.8693 0.075 Uiso 0.80 1 calc PR A 1
H14' H 0.3536 0.2516 0.9096 0.075 Uiso 0.20 1 calc PR A 2
C16 C 0.3254(7) 0.2865(3) 0.8958(4) 0.082(3) Uani 0.80 1 d P B 1
H16A H 0.3012 0.2948 0.8466 0.123 Uiso 0.80 1 calc PR B 1
H16B H 0.3556 0.3327 0.9160 0.123 Uiso 0.80 1 calc PR B 1
H16C H 0.2554 0.2694 0.9230 0.123 Uiso 0.80 1 calc PR B 1
C16' C 0.465(3) 0.2736(14) 0.8415(17) 0.082(3) Uani 0.20 1 d P B 2
H16D H 0.4210 0.2600 0.7986 0.123 Uiso 0.20 1 calc PR B 2
H16E H 0.5523 0.2691 0.8330 0.123 Uiso 0.20 1 calc PR B 2
H16F H 0.4458 0.3246 0.8543 0.123 Uiso 0.20 1 calc PR B 2
C15 C 0.4655(7) 0.2140(4) 0.9738(3) 0.100(2) Uani 1 1 d . B .
H15A H 0.5170 0.1702 0.9779 0.150 Uiso 1 1 calc R . .
H15B H 0.3926 0.2073 1.0025 0.150 Uiso 1 1 calc R . .
H15C H 0.5099 0.2574 0.9905 0.150 Uiso 1 1 calc R . .
C21 C 0.9799(5) 0.0083(3) 0.6030(3) 0.0497(14) Uani 1 1 d . . .
H21A H 1.0387 0.0148 0.6427 0.060 Uiso 1 1 calc R . .
C22 C 0.9287(7) -0.0709(3) 0.6049(4) 0.109(3) Uani 1 1 d . . .
H22A H 0.9953 -0.1062 0.6100 0.163 Uiso 1 1 calc R . .
H22B H 0.8851 -0.0809 0.5608 0.163 Uiso 1 1 calc R . .
H22C H 0.8732 -0.0759 0.6449 0.163 Uiso 1 1 calc R . .
C23 C 1.0392(5) 0.0302(3) 0.5347(3) 0.0641(16) Uani 1 1 d . . .
H23A H 1.0652 0.0818 0.5375 0.096 Uiso 1 1 calc R . .
H23B H 0.9815 0.0244 0.4958 0.096 Uiso 1 1 calc R . .
H23C H 1.1097 -0.0014 0.5262 0.096 Uiso 1 1 calc R . .
C24 C 0.9737(5) 0.2246(3) 0.7324(3) 0.0510(14) Uani 1 1 d . . .
H24A H 0.9004 0.2268 0.7633 0.061 Uiso 1 1 calc R C 1
C25 C 1.0769(13) 0.2002(8) 0.7785(5) 0.072(4) Uani 0.70 1 d P D 1
H25A H 1.0608 0.1505 0.7966 0.108 Uiso 0.70 1 calc PR D 1
H25B H 1.0855 0.2345 0.8182 0.108 Uiso 0.70 1 calc PR D 1
H25C H 1.1518 0.1998 0.7508 0.108 Uiso 0.70 1 calc PR D 1
C25' C 1.103(4) 0.198(2) 0.7453(14) 0.072(4) Uani 0.30 1 d P D 2
H25D H 1.1021 0.1489 0.7660 0.108 Uiso 0.30 1 calc PR D 2
H25E H 1.1438 0.2326 0.7778 0.108 Uiso 0.30 1 calc PR D 2
H25F H 1.1473 0.1972 0.7003 0.108 Uiso 0.30 1 calc PR D 2
C26 C 0.9884(7) 0.3009(3) 0.6996(3) 0.090(2) Uani 1 1 d . D .
H26A H 1.0082 0.3367 0.7367 0.134 Uiso 1 1 calc R . .
H26B H 0.9127 0.3154 0.6765 0.134 Uiso 1 1 calc R . .
H26C H 1.0536 0.2997 0.6646 0.134 Uiso 1 1 calc R . .
C31 C 0.9396(4) 0.0118(2) 0.9675(2) 0.0362(11) Uani 1 1 d . . .
C32 C 0.9268(4) 0.0155(2) 1.0410(2) 0.0400(12) Uani 1 1 d . . .
H32A H 0.8579 -0.0052 1.0634 0.048 Uiso 1 1 calc R . .
C33 C 1.0181(5) 0.0507(3) 1.0814(2) 0.0499(12) Uani 1 1 d . . .
H33A H 1.0101 0.0537 1.1313 0.060 Uiso 1 1 calc R . .
C34 C 1.1201(5) 0.0812(3) 1.0484(3) 0.0609(16) Uani 1 1 d . . .
H34A H 1.1811 0.1045 1.0757 0.073 Uiso 1 1 calc R . .
C35 C 1.1311(5) 0.0768(3) 0.9744(3) 0.0588(16) Uani 1 1 d . . .
H35A H 1.1999 0.0972 0.9516 0.071 Uiso 1 1 calc R . .
C36 C 1.0404(4) 0.0424(3) 0.9344(2) 0.0455(12) Uani 1 1 d . . .
H36A H 1.0477 0.0400 0.8845 0.055 Uiso 1 1 calc R . .

loop_
_atom_site_aniso_label
_atom_site_aniso_U_11
_atom_site_aniso_U_22
_atom_site_aniso_U_33
_atom_site_aniso_U_23
_atom_site_aniso_U_13
_atom_site_aniso_U_12
Sn1 0.02904(16) 0.03780(16) 0.02885(14) 0.00866(15) -0.00393(14) -0.00215(15)
Se1 0.0554(4) 0.0382(3) 0.0500(3) 0.0153(3) -0.0178(2) -0.0031(3)
Cl1 0.0413(7) 0.0385(6) 0.0332(6) -0.0011(4) -0.0068(5) -0.0013(6)
Cl2 0.0451(8) 0.0428(7) 0.0435(7) 0.0017(5) -0.0078(6) -0.0054(6)
P1 0.0312(7) 0.0443(7) 0.0353(7) 0.0086(6) 0.0045(7) -0.0035(6)
O1 0.0298(18) 0.0493(18) 0.0341(16) 0.0109(16) 0.0023(13) -0.0023(17)
O1' 0.0293(17) 0.0458(17) 0.0437(18) 0.0049(17) 0.0023(13) -0.0021(16)
O1'' 0.038(2) 0.0460(18) 0.046(2) 0.0017(16) 0.0111(16) -0.0038(17)
P2 0.0247(7) 0.0420(7) 0.0316(7) 0.0076(6) -0.0014(5) 0.0016(5)
O2 0.0247(17) 0.0393(18) 0.0331(16) 0.0067(13) -0.0049(13) -0.0006(14)
O2' 0.031(2) 0.0514(19) 0.0378(17) 0.0012(15) -0.0037(13) 0.0161(17)
O2'' 0.0290(18) 0.0503(18) 0.0342(17) 0.0118(16) -0.0029(16) -0.0051(14)
C1 0.031(3) 0.032(2) 0.018(2) 0.0054(18) -0.0061(19) 0.000(2)
C2 0.024(3) 0.041(3) 0.033(3) 0.005(2) 0.003(2) -0.003(2)
C3 0.023(3) 0.039(3) 0.042(3) 0.005(2) -0.001(2) 0.002(2)
C4 0.024(3) 0.029(2) 0.032(3) 0.005(2) -0.006(2) 0.001(2)
C5 0.034(3) 0.031(2) 0.023(2) 0.009(2) 0.000(2) -0.005(2)
C6 0.024(3) 0.033(2) 0.026(2) 0.0033(18) 0.002(2) -0.0030(18)
C7 0.029(3) 0.038(3) 0.030(3) 0.001(2) -0.004(2) 0.006(2)
C8 0.061(4) 0.045(3) 0.062(4) -0.006(3) -0.034(3) 0.017(3)
C9 0.064(4) 0.046(3) 0.058(3) -0.002(3) -0.013(3) 0.026(3)
C10 0.057(4) 0.075(4) 0.040(3) 0.022(3) 0.000(3) 0.020(3)
C11 0.034(3) 0.059(3) 0.057(3) -0.010(3) -0.005(2) -0.002(3)
C12 0.051(3) 0.097(4) 0.048(3) 0.006(3) -0.007(3) -0.026(4)
C13 0.079(5) 0.047(3) 0.084(4) 0.008(3) -0.040(3) -0.011(3)
C14 0.075(5) 0.057(4) 0.056(4) 0.011(3) -0.010(3) -0.022(3)
C16 0.091(7) 0.039(4) 0.116(7) -0.012(4) -0.041(5) -0.004(4)
C16' 0.091(7) 0.039(4) 0.116(7) -0.012(4) -0.041(5) -0.004(4)
C15 0.123(7) 0.108(6) 0.070(5) -0.013(4) -0.020(5) -0.009(5)
C21 0.048(4) 0.057(3) 0.045(3) -0.005(2) -0.010(3) 0.015(3)
C22 0.127(7) 0.062(4) 0.138(7) 0.013(4) 0.044(5) 0.044(4)
C23 0.053(4) 0.078(4) 0.062(4) -0.013(3) 0.013(3) 0.000(3)
C24 0.043(4) 0.067(4) 0.043(3) 0.005(3) 0.003(3) -0.025(3)
C25 0.065(9) 0.090(5) 0.062(9) 0.035(8) -0.031(8) -0.025(5)
C25' 0.065(9) 0.090(5) 0.062(9) 0.035(8) -0.031(8) -0.025(5)
C26 0.115(6) 0.057(4) 0.097(5) 0.008(3) -0.027(4) -0.004(4)
C31 0.031(3) 0.039(3) 0.038(3) 0.006(2) -0.007(2) 0.009(2)
C32 0.030(3) 0.051(3) 0.039(3) 0.013(2) 0.004(2) 0.004(2)
C33 0.046(3) 0.067(3) 0.037(3) 0.003(3) -0.001(2) 0.008(3)
C34 0.041(4) 0.084(4) 0.058(4) 0.001(3) -0.015(3) -0.009(3)
C35 0.034(3) 0.087(4) 0.056(4) 0.021(3) 0.007(3) -0.003(3)
C36 0.036(3) 0.068(3) 0.033(3) 0.014(3) -0.001(2) 0.005(3)

loop_
_atom_type_symbol
_atom_type_description
_atom_type_scat_dispersion_real
_atom_type_scat_dispersion_imag
_atom_type_scat_source
C C 0.0033 0.0016 'International Tables Vol C Tables 4.2.6.8 and 6.1.1.4'
H H 0.0000 0.0000 'International Tables Vol C Tables 4.2.6.8 and 6.1.1.4'
O O 0.0106 0.0060 'International Tables Vol C Tables 4.2.6.8 and 6.1.1.4'
P P 0.1023 0.0942 'International Tables Vol C Tables 4.2.6.8 and 6.1.1.4'
Cl Cl 0.1484 0.1585 'International Tables Vol C Tables 4.2.6.8 and 6.1.1.4'
Se Se -0.0929 2.2259 'International Tables Vol C Tables 4.2.6.8 and 6.1.1.4'
Sn Sn -0.6537 1.4246 'International Tables Vol C Tables 4.2.6.8 and 6.1.1.4'

loop_
_geom_angle_atom_site_label_1
_geom_angle_atom_site_label_2
_geom_angle_atom_site_label_3
_geom_angle
C1 Sn1 O2 79.99(13)
C1 Sn1 O1 79.86(13)
O2 Sn1 O1 159.84(9)
C1 Sn1 Cl1 92.35(11)
O2 Sn1 Cl1 90.59(7)
O1 Sn1 Cl1 89.72(8)
C1 Sn1 Se1 170.42(11)
O2 Sn1 Se1 99.23(7)
O1 Sn1 Se1 100.74(7)
Cl1 Sn1 Se1 97.21(3)
C1 Sn1 Cl2 87.55(11)
O2 Sn1 Cl2 90.17(7)
O1 Sn1 Cl2 89.49(8)
Cl1 Sn1 Cl2 179.20(5)
Se1 Sn1 Cl2 82.89(3)
C31 Se1 Sn1 105.09(12)
O1 P1 O1'' 115.99(19)
O1 P1 O1' 114.71(16)
O1'' P1 O1' 97.95(16)
O1 P1 C2 106.76(19)
O1'' P1 C2 110.98(18)
O1' P1 C2 110.34(19)
P1 O1 Sn1 118.28(15)
C11 O1' P1 121.5(3)
C14 O1'' P1 124.7(3)
O2 P2 O2' 115.44(15)
O2 P2 O2'' 112.48(16)
O2' P2 O2'' 103.37(17)
O2 P2 C6 108.86(18)
O2' P2 C6 104.13(18)
O2'' P2 C6 112.28(17)
P2 O2 Sn1 116.87(15)
C21 O2' P2 122.0(3)
C24 O2'' P2 121.4(3)
C6 C1 C2 119.6(4)
C6 C1 Sn1 120.4(3)
C2 C1 Sn1 119.7(3)
C3 C2 C1 119.0(4)
C3 C2 P1 125.8(3)
C1 C2 P1 115.2(3)
C4 C3 C2 122.6(4)
C4 C3 H3A 118.7
C2 C3 H3A 118.7
C3 C4 C5 117.1(4)
C3 C4 C7 119.9(4)
C5 C4 C7 123.0(4)
C6 C5 C4 121.3(4)
C6 C5 H5A 119.3
C4 C5 H5A 119.3
C1 C6 C5 120.2(4)
C1 C6 P2 113.8(3)
C5 C6 P2 125.8(3)
C9 C7 C8 110.4(4)
C9 C7 C4 111.2(4)
C8 C7 C4 109.3(3)
C9 C7 C10 106.9(4)
C8 C7 C10 107.3(4)
C4 C7 C10 111.7(4)
C7 C8 H8A 109.5
C7 C8 H8B 109.5
H8A C8 H8B 109.5
C7 C8 H8C 109.5
H8A C8 H8C 109.5
H8B C8 H8C 109.5
C7 C9 H9A 109.5
C7 C9 H9B 109.5
H9A C9 H9B 109.5
C7 C9 H9C 109.5
H9A C9 H9C 109.5
H9B C9 H9C 109.5
C7 C10 H10A 109.5
C7 C10 H10B 109.5
H10A C10 H10B 109.5
C7 C10 H10C 109.5
H10A C10 H10C 109.5
H10B C10 H10C 109.5
O1' C11 C13 108.3(4)
O1' C11 C12 105.7(4)
C13 C11 C12 113.4(4)
O1' C11 H11A 109.8
C13 C11 H11A 109.8
C12 C11 H11A 109.8
C11 C12 H12A 109.5
C11 C12 H12B 109.5
H12A C12 H12B 109.5
C11 C12 H12C 109.5
H12A C12 H12C 109.5
H12B C12 H12C 109.5
C11 C13 H13A 109.5
C11 C13 H13B 109.5
H13A C13 H13B 109.5
C11 C13 H13C 109.5
H13A C13 H13C 109.5
H13B C13 H13C 109.5
C16' C14 C15 136.5(13)
C16' C14 O1'' 109.2(11)
C15 C14 O1'' 112.0(4)
C16' C14 C16 75.2(13)
C15 C14 C16 108.1(6)
O1'' C14 C16 102.8(4)
C16' C14 H14A 38.0
C15 C14 H14A 111.2
O1'' C14 H14A 111.2
C16 C14 H14A 111.2
C16' C14 H14' 94.9
C15 C14 H14' 94.9
O1'' C14 H14' 94.9
C16 C14 H14' 19.8
H14A C14 H14' 130.8
C14 C16 H16A 109.5
C14 C16 H16B 109.5
H16A C16 H16B 109.5
C14 C16 H16C 109.5
H16A C16 H16C 109.5
H16B C16 H16C 109.5
C14 C16' H16D 109.5
C14 C16' H16E 109.5
H16D C16' H16E 109.5
C14 C16' H16F 109.5
H16D C16' H16F 109.5
H16E C16' H16F 109.5
C14 C15 H15A 109.5
C14 C15 H15B 109.5
H15A C15 H15B 109.5
C14 C15 H15C 109.5
H15A C15 H15C 109.5
H15B C15 H15C 109.5
C23 C21 O2' 108.1(4)
C23 C21 C22 115.1(5)
O2' C21 C22 105.4(4)
C23 C21 H21A 109.3
O2' C21 H21A 109.3
C22 C21 H21A 109.3
C21 C22 H22A 109.5
C21 C22 H22B 109.5
H22A C22 H22B 109.5
C21 C22 H22C 109.5
H22A C22 H22C 109.5
H22B C22 H22C 109.5
C21 C23 H23A 109.5
C21 C23 H23B 109.5
H23A C23 H23B 109.5
C21 C23 H23C 109.5
H23A C23 H23C 109.5
H23B C23 H23C 109.5
C25 C24 O2'' 114.5(7)
C25 C24 C26 114.9(7)
O2'' C24 C26 106.8(4)
C25 C24 C25' 26.5(11)
O2'' C24 C25' 97.4(15)
C26 C24 C25' 104.2(14)
C25 C24 H24A 106.7
O2'' C24 H24A 106.7
C26 C24 H24A 106.7
C25' C24 H24A 132.7
C24 C25 H25A 109.5
C24 C25 H25B 109.5
H25A C25 H25B 109.5
C24 C25 H25C 109.5
H25A C25 H25C 109.5
H25B C25 H25C 109.5
C24 C25' H25D 109.5
C24 C25' H25E 109.5
H25D C25' H25E 109.5
C24 C25' H25F 109.5
H25D C25' H25F 109.5
H25E C25' H25F 109.5
C24 C26 H26A 109.5
C24 C26 H26B 109.5
H26A C26 H26B 109.5
C24 C26 H26C 109.5
H26A C26 H26C 109.5
H26B C26 H26C 109.5
C36 C31 C32 120.6(4)
C36 C31 Se1 120.4(4)
C32 C31 Se1 118.8(4)
C31 C32 C33 119.1(4)
C31 C32 H32A 120.5
C33 C32 H32A 120.5
C34 C33 C32 120.6(5)
C34 C33 H33A 119.7
C32 C33 H33A 119.7
C33 C34 C35 119.4(5)
C33 C34 H34A 120.3
C35 C34 H34A 120.3
C36 C35 C34 120.0(5)
C36 C35 H35A 120.0
C34 C35 H35A 120.0
C31 C36 C35 120.4(5)
C31 C36 H36A 119.8
C35 C36 H36A 119.8

loop_
_geom_bond_atom_site_label_1
_geom_bond_atom_site_label_2
_geom_bond_distance
Sn1 C1 2.141(4)
Sn1 O2 2.235(3)
Sn1 O1 2.241(3)
Sn1 Cl1 2.4544(10)
Sn1 Se1 2.5056(5)
Sn1 Cl2 2.5108(11)
Se1 C31 1.919(5)
P1 O1 1.491(3)
P1 O1'' 1.543(3)
P1 O1' 1.549(3)
P1 C2 1.785(4)
O1' C11 1.467(5)
O1'' C14 1.474(6)
P2 O2 1.485(3)
P2 O2' 1.540(3)
P2 O2'' 1.552(3)
P2 C6 1.770(4)
O2' C21 1.475(5)
O2'' C24 1.475(5)
C1 C6 1.387(5)
C1 C2 1.393(6)
C2 C3 1.390(6)
C3 C4 1.386(5)
C3 H3A 0.9300
C4 C5 1.399(6)
C4 C7 1.519(6)
C5 C6 1.389(5)
C5 H5A 0.9300
C7 C9 1.500(6)
C7 C8 1.513(6)
C7 C10 1.543(6)
C8 H8A 0.9600
C8 H8B 0.9600
C8 H8C 0.9600
C9 H9A 0.9600
C9 H9B 0.9600
C9 H9C 0.9600
C10 H10A 0.9600
C10 H10B 0.9600
C10 H10C 0.9600
C11 C13 1.487(6)
C11 C12 1.510(6)
C11 H11A 0.9800
C12 H12A 0.9600
C12 H12B 0.9600
C12 H12C 0.9600
C13 H13A 0.9600
C13 H13B 0.9600
C13 H13C 0.9600
C14 C16' 1.42(3)
C14 C15 1.458(7)
C14 C16 1.580(9)
C14 H14A 0.9800
C14 H14' 0.9800
C16 H16A 0.9600
C16 H16B 0.9600
C16 H16C 0.9600
C16' H16D 0.9600
C16' H16E 0.9600
C16' H16F 0.9600
C15 H15A 0.9600
C15 H15B 0.9600
C15 H15C 0.9600
C21 C23 1.473(6)
C21 C22 1.512(7)
C21 H21A 0.9800
C22 H22A 0.9600
C22 H22B 0.9600
C22 H22C 0.9600
C23 H23A 0.9600
C23 H23B 0.9600
C23 H23C 0.9600
C24 C25 1.473(14)
C24 C26 1.494(7)
C24 C25' 1.50(4)
C24 H24A 0.9800
C25 H25A 0.9600
C25 H25B 0.9600
C25 H25C 0.9600
C25' H25D 0.9600
C25' H25E 0.9600
C25' H25F 0.9600
C26 H26A 0.9600
C26 H26B 0.9600
C26 H26C 0.9600
C31 C36 1.366(6)
C31 C32 1.370(6)
C32 C33 1.390(6)
C32 H32A 0.9300
C33 C34 1.374(7)
C33 H33A 0.9300
C34 C35 1.378(7)
C34 H34A 0.9300
C35 C36 1.375(7)
C35 H35A 0.9300
C36 H36A 0.9300

loop_
_geom_torsion_atom_site_label_1
_geom_torsion_atom_site_label_2
_geom_torsion_atom_site_label_3
_geom_torsion_atom_site_label_4
_geom_torsion
C1 Sn1 Se1 C31 156.8(7)
O2 Sn1 Se1 C31 72.32(16)
O1 Sn1 Se1 C31 -110.54(16)
Cl1 Sn1 Se1 C31 -19.46(15)
Cl2 Sn1 Se1 C31 161.34(15)
O1'' P1 O1 Sn1 -124.15(18)
O1' P1 O1 Sn1 122.66(17)
C2 P1 O1 Sn1 0.1(2)
C1 Sn1 O1 P1 1.87(19)
O2 Sn1 O1 P1 3.4(4)
Cl1 Sn1 O1 P1 94.31(17)
Se1 Sn1 O1 P1 -168.41(16)
Cl2 Sn1 O1 P1 -85.74(17)
O1 P1 O1' C11 -47.3(4)
O1'' P1 O1' C11 -170.7(3)
C2 P1 O1' C11 73.3(3)
O1 P1 O1'' C14 57.0(4)
O1' P1 O1'' C14 179.5(3)
C2 P1 O1'' C14 -65.0(4)
O2' P2 O2 Sn1 -115.78(19)
O2'' P2 O2 Sn1 125.94(17)
C6 P2 O2 Sn1 0.8(2)
C1 Sn1 O2 P2 -1.34(18)
O1 Sn1 O2 P2 -2.8(4)
Cl1 Sn1 O2 P2 -93.63(16)
Se1 Sn1 O2 P2 168.97(15)
Cl2 Sn1 O2 P2 86.14(16)
O2 P2 O2' C21 -44.0(4)
O2'' P2 O2' C21 79.2(3)
C6 P2 O2' C21 -163.3(3)
O2 P2 O2'' C24 -44.1(4)
O2' P2 O2'' C24 -169.3(3)
C6 P2 O2'' C24 79.1(4)
O2 Sn1 C1 C6 1.7(3)
O1 Sn1 C1 C6 -178.8(3)
Cl1 Sn1 C1 C6 91.9(3)
Se1 Sn1 C1 C6 -84.4(8)
Cl2 Sn1 C1 C6 -88.9(3)
O2 Sn1 C1 C2 176.4(3)
O1 Sn1 C1 C2 -4.1(3)
Cl1 Sn1 C1 C2 -93.4(3)
Se1 Sn1 C1 C2 90.3(8)
Cl2 Sn1 C1 C2 85.8(3)
C6 C1 C2 C3 1.1(6)
Sn1 C1 C2 C3 -173.7(3)
C6 C1 C2 P1 -180.0(3)
Sn1 C1 C2 P1 5.3(5)
O1 P1 C2 C3 175.5(4)
O1'' P1 C2 C3 -57.2(4)
O1' P1 C2 C3 50.3(4)
O1 P1 C2 C1 -3.3(4)
O1'' P1 C2 C1 124.0(3)
O1' P1 C2 C1 -128.6(3)
C1 C2 C3 C4 -0.6(6)
P1 C2 C3 C4 -179.4(3)
C2 C3 C4 C5 -0.9(6)
C2 C3 C4 C7 178.3(4)
C3 C4 C5 C6 2.0(6)
C7 C4 C5 C6 -177.2(4)
C2 C1 C6 C5 0.0(6)
Sn1 C1 C6 C5 174.6(3)
C2 C1 C6 P2 -176.4(3)
Sn1 C1 C6 P2 -1.7(4)
C4 C5 C6 C1 -1.5(6)
C4 C5 C6 P2 174.4(3)
O2 P2 C6 C1 0.5(3)
O2' P2 C6 C1 124.1(3)
O2'' P2 C6 C1 -124.7(3)
O2 P2 C6 C5 -175.6(3)
O2' P2 C6 C5 -52.0(4)
O2'' P2 C6 C5 59.2(4)
C3 C4 C7 C9 57.1(5)
C5 C4 C7 C9 -123.8(5)
C3 C4 C7 C8 -65.0(5)
C5 C4 C7 C8 114.1(5)
C3 C4 C7 C10 176.4(4)
C5 C4 C7 C10 -4.4(6)
P1 O1' C11 C13 97.5(4)
P1 O1' C11 C12 -140.7(3)
P1 O1'' C14 C16' 76.0(15)
P1 O1'' C14 C15 -89.7(6)
P1 O1'' C14 C16 154.5(4)
P2 O2' C21 C23 -125.4(4)
P2 O2' C21 C22 111.0(4)
P2 O2'' C24 C25 85.5(6)
P2 O2'' C24 C26 -146.1(4)
P2 O2'' C24 C25' 106.6(11)
Sn1 Se1 C31 C36 -66.0(4)
Sn1 Se1 C31 C32 120.2(3)
C36 C31 C32 C33 -0.2(7)
Se1 C31 C32 C33 173.6(3)
C31 C32 C33 C34 -0.2(7)
C32 C33 C34 C35 0.2(8)
C33 C34 C35 C36 0.2(8)
C32 C31 C36 C35 0.6(7)
Se1 C31 C36 C35 -173.1(4)
C34 C35 C36 C31 -0.6(8)
